data_7219683
loop_
_publ_author_name
'Cola\,co, Melwin'
'Dubois, Jean'
'Wouters, Johan'

_publ_section_title
;
 Mechanochemical synthesis of phthalimides with crystal structures of
 intermediates and products
;
_journal_issue 12
_journal_name_full CrystEngComm
_journal_page_first 2523
_journal_paper_doi 10.1039/C5CE00038F
_journal_volume 17
_journal_year 2015
_chemical_formula_moiety 'C15 H10 N2 O5'
_chemical_formula_sum 'C15 H10 N2 O5'
_chemical_formula_weight 298.25
_chemical_name_systematic
;
 ?
;
_space_group_IT_number 4
_symmetry_cell_setting monoclinic
_symmetry_space_group_name_Hall 'P 2yb'
_symmetry_space_group_name_H-M 'P 1 21 1'
_atom_sites_solution_hydrogens geom
_atom_sites_solution_primary direct
_atom_sites_solution_secondary difmap
_audit_creation_method SHELXL-97
_audit_update_record
;
2015-02-12 deposited with the CCDC.
2015-02-13 downloaded from the CCDC.
;
_cell_angle_alpha 90.00
_cell_angle_beta 98.153(3)
_cell_angle_gamma 90.00
_cell_formula_units_Z 2
_cell_length_a 3.82890(10)
_cell_length_b 23.3314(7)
_cell_length_c 7.4554(2)
_cell_measurement_reflns_used 4469
_cell_measurement_temperature 293(2)
_cell_measurement_theta_max 67.1060
_cell_measurement_theta_min 7.5750
_cell_volume 659.29(3)
_computing_structure_refinement 'SHELXL-97 (Sheldrick, 1997)'
_diffrn_ambient_temperature 293(2)
_diffrn_detector 'CCD plate'
_diffrn_detector_area_resol_mean 5.1856
_diffrn_detector_type Ruby
_diffrn_measured_fraction_theta_full 0.986
_diffrn_measured_fraction_theta_max 0.986
_diffrn_measurement_device 'four-circle diffractometer'
_diffrn_measurement_device_type 'Xcalibur, Ruby, Gemini ultra'
_diffrn_measurement_method '\w scans'
_diffrn_radiation_monochromator mirror
_diffrn_radiation_source 'fine-focus sealed tube'
_diffrn_radiation_type CuK\a
_diffrn_radiation_wavelength 1.54184
_diffrn_reflns_av_R_equivalents 0.0182
_diffrn_reflns_av_sigmaI/netI 0.0181
_diffrn_reflns_limit_h_max 4
_diffrn_reflns_limit_h_min -4
_diffrn_reflns_limit_k_max 27
_diffrn_reflns_limit_k_min -27
_diffrn_reflns_limit_l_max 8
_diffrn_reflns_limit_l_min -8
_diffrn_reflns_number 5907
_diffrn_reflns_theta_full 66.60
_diffrn_reflns_theta_max 66.60
_diffrn_reflns_theta_min 7.59
_exptl_absorpt_coefficient_mu 0.977
_exptl_absorpt_correction_T_max 0.9437
_exptl_absorpt_correction_T_min 0.6787
_exptl_absorpt_correction_type multi-scan
_exptl_absorpt_process_details
;
CrysAlisPro, Agilent Technologies,
Version 1.171.37.34 (release 22-05-2014 CrysAlis171 .NET)
(compiled May 22 2014,16:03:01)
Empirical absorption correction using spherical harmonics,
 implemented in SCALE3 ABSPACK scaling algorithm.
;
_exptl_crystal_colour Yellow
_exptl_crystal_density_diffrn 1.502
_exptl_crystal_density_method 'not measured'
_exptl_crystal_description Prism
_exptl_crystal_F_000 308
_exptl_crystal_size_max 0.43
_exptl_crystal_size_mid 0.20
_exptl_crystal_size_min 0.06
_refine_diff_density_max 0.160
_refine_diff_density_min -0.140
_refine_diff_density_rms 0.046
_refine_ls_abs_structure_details 'Flack H D (1983), Acta Cryst. A39, 876-881'
_refine_ls_abs_structure_Flack 0.02(17)
_refine_ls_extinction_method none
_refine_ls_goodness_of_fit_ref 1.085
_refine_ls_hydrogen_treatment constr
_refine_ls_matrix_type full
_refine_ls_number_parameters 200
_refine_ls_number_reflns 2304
_refine_ls_number_restraints 1
_refine_ls_restrained_S_all 1.085
_refine_ls_R_factor_all 0.0272
_refine_ls_R_factor_gt 0.0270
_refine_ls_shift/su_max 0.001
_refine_ls_shift/su_mean 0.000
_refine_ls_structure_factor_coef Fsqd
_refine_ls_weighting_details 'calc w=1/[\s^2^(Fo^2^)+(0.0454P)^2^+0.0538P] where P=(Fo^2^+2Fc^2^)/3'
_refine_ls_weighting_scheme calc
_refine_ls_wR_factor_gt 0.0746
_refine_ls_wR_factor_ref 0.0749
_reflns_number_gt 2285
_reflns_number_total 2304
_reflns_threshold_expression >2sigma(I)
_cod_data_source_file c5ce00038f2.cif
_cod_data_source_block 3cn-new
_cod_depositor_comments 'Adding full bibliography for 7219679--7219687.cif.'
_cod_original_sg_symbol_H-M 'P 21'
_cod_database_code 7219683

loop_
_symmetry_equiv_pos_as_xyz
'x, y, z'
'-x, y+1/2, -z'

loop_
_atom_site_label
_atom_site_type_symbol
_atom_site_fract_x
_atom_site_fract_y
_atom_site_fract_z
_atom_site_U_iso_or_equiv
_atom_site_adp_type
_atom_site_occupancy
_atom_site_symmetry_multiplicity
_atom_site_calc_flag
_atom_site_refinement_flags
C1 C 0.7038(4) 0.91356(7) 0.66064(19) 0.0433(3) Uani 1 1 d .
C2 C 0.7149(4) 0.97393(7) 0.72392(19) 0.0431(3) Uani 1 1 d .
C3 C 0.8625(5) 0.99539(8) 0.8898(2) 0.0522(4) Uani 1 1 d .
H3 H 0.9779 0.9716 0.9795 0.063 Uiso 1 1 calc R
C4 C 0.8321(5) 1.05347(9) 0.9173(2) 0.0612(5) Uani 1 1 d .
H4 H 0.9238 1.0691 1.0288 0.073 Uiso 1 1 calc R
C5 C 0.6671(5) 1.08911(8) 0.7819(2) 0.0567(4) Uani 1 1 d .
H5 H 0.6499 1.1282 0.8028 0.068 Uiso 1 1 calc R
C6 C 0.5282(4) 1.06617(7) 0.6154(2) 0.0454(3) Uani 1 1 d .
C7 C 0.5465(4) 1.00794(7) 0.58611(19) 0.0402(3) Uani 1 1 d .
C8 C 0.3949(4) 0.96948(6) 0.43439(19) 0.0401(3) Uani 1 1 d .
C10 C 0.4384(4) 0.86442(6) 0.3727(2) 0.0399(3) Uani 1 1 d .
C11 C 0.3026(4) 0.81580(7) 0.4427(2) 0.0463(3) Uani 1 1 d .
H11 H 0.2606 0.8151 0.5625 0.056 Uiso 1 1 calc R
C12 C 0.2299(4) 0.76838(7) 0.3336(2) 0.0503(4) Uani 1 1 d .
H12 H 0.1411 0.7353 0.3804 0.060 Uiso 1 1 calc R
C13 C 0.2882(4) 0.76972(6) 0.1552(2) 0.0451(3) Uani 1 1 d .
C14 C 0.4259(4) 0.81839(7) 0.0856(2) 0.0457(3) Uani 1 1 d .
H14 H 0.4665 0.8193 -0.0345 0.055 Uiso 1 1 calc R
C15 C 0.5026(4) 0.86568(6) 0.1958(2) 0.0431(3) Uani 1 1 d .
H15 H 0.5977 0.8984 0.1504 0.052 Uiso 1 1 calc R
C16 C 0.2446(7) 0.72095(10) -0.1285(3) 0.0762(6) Uani 1 1 d .
H16A H 0.1136 0.7521 -0.1897 0.114 Uiso 1 1 calc R
H16B H 0.1614 0.6853 -0.1831 0.114 Uiso 1 1 calc R
H16C H 0.4905 0.7255 -0.1381 0.114 Uiso 1 1 calc R
N1 N 0.5137(3) 0.91430(5) 0.48506(16) 0.0411(3) Uani 1 1 d .
N2 N 0.3764(4) 1.10539(6) 0.4715(2) 0.0540(4) Uani 1 1 d .
O1 O 0.8319(3) 0.87202(5) 0.73975(15) 0.0591(3) Uani 1 1 d .
O2 O 0.1953(3) 0.98085(5) 0.29986(15) 0.0545(3) Uani 1 1 d .
O3 O 0.1977(4) 0.72096(5) 0.05707(17) 0.0613(3) Uani 1 1 d .
O4 O 0.4350(5) 1.09596(6) 0.31828(18) 0.0739(4) Uani 1 1 d .
O5 O 0.2037(5) 1.14570(6) 0.5150(2) 0.0843(5) Uani 1 1 d .

loop_
_atom_site_aniso_label
_atom_site_aniso_U_11
_atom_site_aniso_U_22
_atom_site_aniso_U_33
_atom_site_aniso_U_23
_atom_site_aniso_U_13
_atom_site_aniso_U_12
C1 0.0431(7) 0.0525(8) 0.0334(7) 0.0077(6) 0.0022(5) 0.0031(7)
C2 0.0404(7) 0.0547(9) 0.0329(7) 0.0046(6) 0.0007(5) -0.0014(6)
C3 0.0499(8) 0.0705(11) 0.0332(7) 0.0023(7) -0.0045(6) -0.0050(7)
C4 0.0665(11) 0.0760(13) 0.0380(9) -0.0087(8) -0.0035(7) -0.0135(9)
C5 0.0672(10) 0.0543(10) 0.0468(9) -0.0093(8) 0.0022(7) -0.0111(8)
C6 0.0514(8) 0.0431(8) 0.0403(8) -0.0008(6) 0.0015(6) -0.0056(6)
C7 0.0395(7) 0.0468(8) 0.0330(7) 0.0023(6) 0.0001(6) -0.0039(5)
C8 0.0445(7) 0.0409(8) 0.0330(7) 0.0040(5) -0.0010(5) -0.0023(6)
C10 0.0435(7) 0.0365(7) 0.0381(7) 0.0049(6) -0.0004(5) 0.0012(6)
C11 0.0545(8) 0.0443(8) 0.0408(8) 0.0079(6) 0.0093(6) 0.0027(7)
C12 0.0574(9) 0.0387(7) 0.0549(9) 0.0102(7) 0.0082(7) -0.0019(7)
C13 0.0486(8) 0.0379(7) 0.0473(8) 0.0023(6) 0.0012(6) 0.0038(6)
C14 0.0512(8) 0.0477(8) 0.0377(7) 0.0037(6) 0.0047(6) -0.0003(7)
C15 0.0478(7) 0.0403(7) 0.0400(7) 0.0070(6) 0.0024(6) -0.0038(6)
C16 0.0937(15) 0.0708(12) 0.0646(11) -0.0212(11) 0.0126(10) -0.0100(11)
N1 0.0486(6) 0.0390(6) 0.0333(6) 0.0053(5) -0.0028(5) 0.0016(5)
N2 0.0670(9) 0.0397(7) 0.0519(8) 0.0030(6) -0.0032(6) -0.0059(6)
O1 0.0688(8) 0.0631(8) 0.0423(6) 0.0130(5) -0.0029(5) 0.0182(6)
O2 0.0683(7) 0.0466(6) 0.0407(6) 0.0025(5) -0.0198(5) 0.0040(5)
O3 0.0843(8) 0.0407(6) 0.0575(7) -0.0041(5) 0.0049(6) -0.0041(5)
O4 0.1162(12) 0.0571(8) 0.0462(7) 0.0080(6) 0.0043(7) 0.0005(7)
O5 0.1071(12) 0.0566(8) 0.0870(10) 0.0016(7) 0.0065(9) 0.0243(8)

loop_
_atom_type_symbol
_atom_type_description
_atom_type_scat_dispersion_real
_atom_type_scat_dispersion_imag
_atom_type_scat_source
C C 0.0181 0.0091 'International Tables Vol C Tables 4.2.6.8 and 6.1.1.4'
H H 0.0000 0.0000 'International Tables Vol C Tables 4.2.6.8 and 6.1.1.4'
N N 0.0311 0.0180 'International Tables Vol C Tables 4.2.6.8 and 6.1.1.4'
O O 0.0492 0.0322 'International Tables Vol C Tables 4.2.6.8 and 6.1.1.4'

loop_
_geom_angle_atom_site_label_1
_geom_angle_atom_site_label_2
_geom_angle_atom_site_label_3
_geom_angle
O1 C1 N1 126.04(15)
O1 C1 C2 128.15(14)
N1 C1 C2 105.80(12)
C3 C2 C7 123.13(16)
C3 C2 C1 128.27(14)
C7 C2 C1 108.60(13)
C4 C3 C2 117.24(16)
C4 C3 H3 121.4
C2 C3 H3 121.4
C3 C4 C5 121.35(16)
C3 C4 H4 119.3
C5 C4 H4 119.3
C6 C5 C4 119.79(18)
C6 C5 H5 120.1
C4 C5 H5 120.1
C7 C6 C5 120.02(16)
C7 C6 N2 121.50(14)
C5 C6 N2 118.43(15)
C6 C7 C2 118.43(14)
C6 C7 C8 133.47(14)
C2 C7 C8 107.92(14)
O2 C8 N1 124.93(14)
O2 C8 C7 129.19(14)
N1 C8 C7 105.74(11)
C15 C10 C11 120.52(14)
C15 C10 N1 119.52(13)
C11 C10 N1 119.96(13)
C12 C11 C10 119.48(14)
C12 C11 H11 120.3
C10 C11 H11 120.3
C11 C12 C13 120.26(14)
C11 C12 H12 119.9
C13 C12 H12 119.9
O3 C13 C12 115.64(14)
O3 C13 C14 124.18(14)
C12 C13 C14 120.18(14)
C15 C14 C13 119.46(14)
C15 C14 H14 120.3
C13 C14 H14 120.3
C10 C15 C14 120.09(13)
C10 C15 H15 120.0
C14 C15 H15 120.0
O3 C16 H16A 109.5
O3 C16 H16B 109.5
H16A C16 H16B 109.5
O3 C16 H16C 109.5
H16A C16 H16C 109.5
H16B C16 H16C 109.5
C8 N1 C1 111.63(12)
C8 N1 C10 123.78(11)
C1 N1 C10 124.56(12)
O4 N2 O5 124.67(16)
O4 N2 C6 117.91(15)
O5 N2 C6 117.41(16)
C13 O3 C16 117.59(14)

loop_
_geom_bond_atom_site_label_1
_geom_bond_atom_site_label_2
_geom_bond_distance
C1 O1 1.2025(19)
C1 N1 1.4047(19)
C1 C2 1.484(2)
C2 C3 1.379(2)
C2 C7 1.383(2)
C3 C4 1.378(3)
C3 H3 0.9300
C4 C5 1.389(3)
C4 H4 0.9300
C5 C6 1.386(2)
C5 H5 0.9300
C6 C7 1.379(2)
C6 N2 1.466(2)
C7 C8 1.495(2)
C8 O2 1.2011(17)
C8 N1 1.3994(19)
C10 C15 1.375(2)
C10 C11 1.381(2)
C10 N1 1.4391(19)
C11 C12 1.378(2)
C11 H11 0.9300
C12 C13 1.380(2)
C12 H12 0.9300
C13 O3 1.370(2)
C13 C14 1.384(2)
C14 C15 1.382(2)
C14 H14 0.9300
C15 H15 0.9300
C16 O3 1.420(3)
C16 H16A 0.9600
C16 H16B 0.9600
C16 H16C 0.9600
N2 O4 1.215(2)
N2 O5 1.220(2)

loop_
_geom_torsion_atom_site_label_1
_geom_torsion_atom_site_label_2
_geom_torsion_atom_site_label_3
_geom_torsion_atom_site_label_4
_geom_torsion
O1 C1 C2 C3 -2.8(3)
N1 C1 C2 C3 177.97(15)
O1 C1 C2 C7 177.37(16)
N1 C1 C2 C7 -1.89(16)
C7 C2 C3 C4 1.1(3)
C1 C2 C3 C4 -178.72(17)
C2 C3 C4 C5 -1.5(3)
C3 C4 C5 C6 0.3(3)
C4 C5 C6 C7 1.5(3)
C4 C5 C6 N2 -176.06(17)
C5 C6 C7 C2 -2.0(2)
N2 C6 C7 C2 175.58(14)
C5 C6 C7 C8 172.62(16)
N2 C6 C7 C8 -9.8(3)
C3 C2 C7 C6 0.6(2)
C1 C2 C7 C6 -179.51(13)
C3 C2 C7 C8 -175.25(14)
C1 C2 C7 C8 4.62(17)
C6 C7 C8 O2 -4.7(3)
C2 C7 C8 O2 170.29(15)
C6 C7 C8 N1 179.35(16)
C2 C7 C8 N1 -5.66(16)
C15 C10 C11 C12 -0.3(2)
N1 C10 C11 C12 179.69(13)
C10 C11 C12 C13 -0.8(2)
C11 C12 C13 O3 -178.18(15)
C11 C12 C13 C14 1.1(2)
O3 C13 C14 C15 178.89(15)
C12 C13 C14 C15 -0.4(2)
C11 C10 C15 C14 1.1(2)
N1 C10 C15 C14 -178.93(14)
C13 C14 C15 C10 -0.7(2)
O2 C8 N1 C1 -171.60(15)
C7 C8 N1 C1 4.57(15)
O2 C8 N1 C10 6.3(2)
C7 C8 N1 C10 -177.49(13)
O1 C1 N1 C8 178.87(15)
C2 C1 N1 C8 -1.85(16)
O1 C1 N1 C10 0.9(2)
C2 C1 N1 C10 -179.77(13)
C15 C10 N1 C8 50.84(19)
C11 C10 N1 C8 -129.16(15)
C15 C10 N1 C1 -131.48(15)
C11 C10 N1 C1 48.5(2)
C7 C6 N2 O4 -38.2(2)
C5 C6 N2 O4 139.39(18)
C7 C6 N2 O5 142.79(18)
C5 C6 N2 O5 -39.6(2)
C12 C13 O3 C16 178.40(18)
C14 C13 O3 C16 -0.9(2)
